data_2011581
loop_
_publ_author_name
'Gainsford, Graeme J.'
'Lensink, Cornelis'
'Hart, Joanne B.'
'Falshaw, Andrew'

_publ_section_title
;1<small>D</small>-3,4-Di-<i>O</i>-(diphenylmethylphosphonio)-1,2,5,6-tetra-<i>O</i>-methyl-<i>chiro</i>-inositol
 diiodide
;
_journal_issue 11
_journal_name_full 'Acta Crystallographica Section C'
_journal_page_first 1396
_journal_page_last 1398
_journal_paper_doi 10.1107/S0108270100011574
_journal_volume 56
_journal_year 2000
_chemical_formula_moiety 'C36 H44  O6 P2 2+ , 2I- '
_chemical_formula_sum 'C36 H44 I2 O6 P2'
_chemical_formula_weight 888.45
_space_group_IT_number 19
_symmetry_cell_setting orthorhombic
_symmetry_space_group_name_Hall 'P 2ac 2ab'
_symmetry_space_group_name_H-M 'P 21 21 21'
_cell_angle_alpha 90.00
_cell_angle_beta 90.00
_cell_angle_gamma 90.00
_cell_formula_units_Z 4
_cell_length_a 10.306(3)
_cell_length_b 12.953(4)
_cell_length_c 28.826(9)
_cell_measurement_reflns_used 8192
_cell_measurement_temperature 163(2)
_cell_measurement_theta_max 27.52
_cell_measurement_theta_min 2.64
_cell_volume 3848(2)
_computing_cell_refinement SMART
_computing_data_collection 'SMART (Siemens, 1996)'
_computing_data_reduction 'SAINT (Siemens, 1996) and SADABS (Sheldrick, 1996)'
_computing_molecular_graphics
;WINGX (Farrugia, 1999), ORTEP-3  (Farrugia, 1997) based on ORTEPII
(Johnson, 1976)
;
_computing_structure_refinement 'SHELXL97 (Sheldrick, 1997)'
_computing_structure_solution 'SHELXS97 (Sheldrick, 1997)'
_diffrn_ambient_temperature 163(2)
_diffrn_detector_area_resol_mean 8.192
_diffrn_measured_fraction_theta_full .958
_diffrn_measured_fraction_theta_max .958
_diffrn_measurement_device_type 'CCD area detector'
_diffrn_measurement_method 'phi and omega scans'
_diffrn_radiation_monochromator graphite
_diffrn_radiation_source 'fine-focus sealed tube'
_diffrn_radiation_type MoK\a
_diffrn_radiation_wavelength .71073
_diffrn_reflns_av_R_equivalents .0357
_diffrn_reflns_av_sigmaI/netI .0257
_diffrn_reflns_limit_h_max 13
_diffrn_reflns_limit_h_min -8
_diffrn_reflns_limit_k_max 16
_diffrn_reflns_limit_k_min -16
_diffrn_reflns_limit_l_max 37
_diffrn_reflns_limit_l_min -36
_diffrn_reflns_number 51053
_diffrn_reflns_theta_full 27.89
_diffrn_reflns_theta_max 27.89
_diffrn_reflns_theta_min 2.10
_exptl_absorpt_coefficient_mu 1.758
_exptl_absorpt_correction_T_max .755
_exptl_absorpt_correction_T_min .647
_exptl_absorpt_correction_type multi-scan
_exptl_absorpt_process_details
;
(Blessing, 1995)
;
_exptl_crystal_colour colourless
_exptl_crystal_density_diffrn 1.534
_exptl_crystal_density_method 'not measured'
_exptl_crystal_description block
_exptl_crystal_F_000 1776
_exptl_crystal_size_max .25
_exptl_crystal_size_mid .23
_exptl_crystal_size_min .16
_refine_diff_density_max .804
_refine_diff_density_min -.548
_refine_ls_abs_structure_details 'Flack (1983)'
_refine_ls_abs_structure_Flack -.009(10)
_refine_ls_extinction_method none
_refine_ls_goodness_of_fit_ref 1.045
_refine_ls_hydrogen_treatment mixed
_refine_ls_matrix_type full
_refine_ls_number_parameters 415
_refine_ls_number_reflns 8629
_refine_ls_number_restraints 0
_refine_ls_restrained_S_all 1.045
_refine_ls_R_factor_all .0271
_refine_ls_R_factor_gt .0225
_refine_ls_shift/su_max .002
_refine_ls_shift/su_mean .000
_refine_ls_structure_factor_coef Fsqd
_refine_ls_weighting_details 'calc w = 1/[\s^2^(Fo^2^)+(0.0295P)^2^] where P=(Fo^2^+2Fc^2^)/3'
_refine_ls_weighting_scheme calc
_refine_ls_wR_factor_ref .0513
_reflns_number_gt 7920
_reflns_number_total 8629
_reflns_threshold_expression I>2\s(I)
_cod_data_source_file ta1297.cif
_cod_data_source_block I
_cod_depositor_comments
;
The following automatic conversions were performed:
'_symmetry_cell_setting' value 'Orthorhombic' changed to 'orthorhombic'
according to '/home/saulius/struct/CIF-dictionaries/cif_core.dic'
dictionary named 'cif_core.dic' version 2.4.1 from
2010-06-29.

'_geom_bond_publ_flag' value 'Y' changed to 'y' according to
'/home/saulius/struct/CIF-dictionaries/cif_core.dic' dictionary named
'cif_core.dic' version 2.4.1 from 2010-06-29 (16
times).

'_geom_bond_publ_flag' value 'N' changed to 'n' according to
'/home/saulius/struct/CIF-dictionaries/cif_core.dic' dictionary named
'cif_core.dic' version 2.4.1 from 2010-06-29 (76 times).

Automatic conversion script
Id: cif_fix_enum 1527 2010-12-29 10:47:43Z saulius 

The following automatic conversions were performed:

'_symmetry_cell_setting' value 'Orthorhombic' changed to
'orthorhombic' according to
/home/saulius/struct/CIF-dictionaries/cif_core.dic dictionary named
'cif_core.dic' version 2.4.1 from
2010-06-29.

'_exptl_absorpt_correction_type' value 'Multi-scan'
changed to 'multi-scan' according to
/home/saulius/struct/CIF-dictionaries/cif_core.dic dictionary named
'cif_core.dic' version 2.4.1 from 2010-06-29.

'_geom_bond_publ_flag'
value 'Y' changed to 'y' according to
/home/saulius/struct/CIF-dictionaries/cif_core.dic dictionary named
'cif_core.dic' version 2.4.1 from 2010-06-29 (16
times).

'_geom_bond_publ_flag' value 'N' changed to 'n' according to
/home/saulius/struct/CIF-dictionaries/cif_core.dic dictionary named
'cif_core.dic' version 2.4.1 from 2010-06-29 (76
times).

'_geom_angle_publ_flag' value 'Y' changed to 'y' according
to /home/saulius/struct/CIF-dictionaries/cif_core.dic dictionary
named 'cif_core.dic' version 2.4.1 from 2010-06-29 (22
times).

'_geom_angle_publ_flag' value 'N' changed to 'n' according
to /home/saulius/struct/CIF-dictionaries/cif_core.dic dictionary
named 'cif_core.dic' version 2.4.1 from 2010-06-29 (140
times).

'_geom_torsion_publ_flag' value 'Y' changed to 'y' according
to /home/saulius/struct/CIF-dictionaries/cif_core.dic dictionary
named 'cif_core.dic' version 2.4.1 from 2010-06-29 (23
times).

'_geom_torsion_publ_flag' value 'N' changed to 'n' according
to /home/saulius/struct/CIF-dictionaries/cif_core.dic dictionary
named 'cif_core.dic' version 2.4.1 from 2010-06-29 (75
times).

'_geom_hbond_publ_flag' value 'Y' changed to 'y' according
to /home/saulius/struct/CIF-dictionaries/cif_core.dic dictionary
named 'cif_core.dic' version 2.4.1 from 2010-06-29 (3 times).

Automatic conversion script
Id: cif_fix_values 1715 2011-07-08 13:25:40Z adriana 
;
_cod_database_code 2011581
_cod_database_fobs_code 2011581

loop_
_symmetry_equiv_pos_as_xyz
'x, y, z'
'-x+1/2, -y, z+1/2'
'-x, y+1/2, -z+1/2'
'x+1/2, -y+1/2, -z'

loop_
_atom_site_label
_atom_site_fract_x
_atom_site_fract_y
_atom_site_fract_z
_atom_site_U_iso_or_equiv
_atom_site_adp_type
_atom_site_calc_flag
_atom_site_refinement_flags
_atom_site_occupancy
_atom_site_disorder_assembly
_atom_site_disorder_group
_atom_site_type_symbol
I1 .895228(17) .464739(14) .996533(6) .02801(5) Uani d . 1 . . I
I2 .266148(18) .492371(13) .756443(6) .03257(5) Uani d . 1 . . I
P1 .95141(7) .65523(5) .85405(2) .02222(14) Uani d . 1 . . P
P2 1.18966(7) .29144(5) .90589(2) .02139(14) Uani d . 1 . . P
O1 .95197(17) .53972(14) .87088(6) .0237(4) Uani d . 1 . . O
O2 1.09757(18) .36453(13) .87691(6) .0230(4) Uani d . 1 . . O
O3 .97514(19) .17180(14) .86722(6) .0272(4) Uani d . 1 . . O
O4 .7128(2) .24993(15) .88158(7) .0329(5) Uani d . 1 . . O
O5 .7783(2) .35807(16) .76729(7) .0379(5) Uani d . 1 . . O
O6 .72620(17) .53935(14) .81902(6) .0277(4) Uani d . 1 . . O
C1 .9130(2) .44944(19) .84421(9) .0228(5) Uani d . 1 . . C
H1 .9537 .4510 .8127 .027 Uiso calc R 1 . . H
C2 .9585(2) .3543(2) .87104(9) .0208(5) Uani d . 1 . . C
H2 .9151 .3519 .9021 .025 Uiso calc R 1 . . H
C3 .9227(3) .2577(2) .84278(9) .0243(6) Uani d . 1 . . C
H3 .9638 .2621 .8114 .029 Uiso calc R 1 . . H
C4 .7757(3) .2526(2) .83745(9) .0277(6) Uani d . 1 . . C
H4 .7515 .1899 .8192 .033 Uiso calc R 1 . . H
C5 .7254(3) .3495(2) .81278(9) .0306(6) Uani d . 1 . . C
H5 .6286 .3468 .8109 .037 Uiso calc R 1 . . H
C6 .7666(3) .44507(19) .84010(9) .0245(5) Uani d . 1 . . C
H6 .7285 .4410 .8720 .029 Uiso calc R 1 . . H
C10 .9680(3) .6669(2) .79251(9) .0312(6) Uani d . 1 . . C
H10A 1.0428 .6263 .7821 .037 Uiso calc R 1 . . H
H10B .9810 .7396 .7843 .037 Uiso calc R 1 . . H
H10C .8892 .6412 .7774 .037 Uiso calc R 1 . . H
C20 1.1142(3) .2289(2) .95374(8) .0269(6) Uani d . 1 . . C
H20A 1.0684 .2802 .9726 .032 Uiso calc R 1 . . H
H20B 1.1804 .1946 .9727 .032 Uiso calc R 1 . . H
H20C 1.0521 .1775 .9423 .032 Uiso calc R 1 . . H
C31 .9915(3) .0811(2) .83915(12) .0406(8) Uani d . 1 . . C
H31A 1.0279 .0253 .8581 .053 Uiso calc R 1 . . H
H31B 1.0506 .0964 .8134 .053 Uiso calc R 1 . . H
H31C .9071 .0596 .8268 .053 Uiso calc R 1 . . H
C41 .6870(4) .1491(3) .89990(14) .0522(10) Uani d . 1 . . C
H41A .6453 .1556 .9303 .068 Uiso calc R 1 . . H
H41B .7688 .1112 .9032 .068 Uiso calc R 1 . . H
H41C .6294 .1117 .8787 .068 Uiso calc R 1 . . H
C51 .6993(4) .3109(3) .73230(11) .0532(10) Uani d . 1 . . C
H51A .7403 .3199 .7019 .069 Uiso calc R 1 . . H
H51B .6134 .3434 .7321 .069 Uiso calc R 1 . . H
H51C .6901 .2370 .7390 .069 Uiso calc R 1 . . H
C61 .5942(3) .5642(2) .82917(11) .0372(7) Uani d . 1 . . C
H61A .5708 .6289 .8137 .048 Uiso calc R 1 . . H
H61B .5835 .5721 .8628 .048 Uiso calc R 1 . . H
H61C .5377 .5086 .8180 .048 Uiso calc R 1 . . H
C111 1.0912(3) .7082(2) .88201(9) .0246(6) Uani d . 1 . . C
C112 1.0845(3) .7991(2) .90796(11) .0366(7) Uani d . 1 . . C
H112 1.0042 .8345 .9111 .044 Uiso calc R 1 . . H
C113 1.1942(3) .8373(3) .92887(12) .0450(8) Uani d . 1 . . C
H113 1.1899 .8995 .9462 .054 Uiso calc R 1 . . H
C114 1.3097(3) .7861(3) .92477(12) .0444(8) Uani d . 1 . . C
H114 1.3846 .8116 .9402 .053 Uiso calc R 1 . . H
C115 1.3180(3) .6974(3) .89831(13) .0465(9) Uani d . 1 . . C
H115 1.3990 .6631 .8951 .056 Uiso calc R 1 . . H
C116 1.2088(3) .6581(2) .87634(11) .0368(7) Uani d . 1 . . C
H116 1.2147 .5978 .8577 .044 Uiso calc R 1 . . H
C121 .8156(3) .7258(2) .87562(9) .0233(6) Uani d . 1 . . C
C122 .7643(3) .8066(2) .84944(10) .0300(6) Uani d . 1 . . C
H122 .7908 .8160 .8182 .036 Uiso calc R 1 . . H
C123 .6749(3) .8726(2) .86906(11) .0360(7) Uani d . 1 . . C
H123 .6404 .9281 .8514 .043 Uiso calc R 1 . . H
C124 .6352(3) .8577(2) .91474(11) .0357(7) Uani d . 1 . . C
H124 .5746 .9038 .9284 .043 Uiso calc R 1 . . H
C125 .6842(3) .7754(2) .94034(11) .0360(7) Uani d . 1 . . C
H125 .6551 .7648 .9712 .043 Uiso calc R 1 . . H
C126 .7742(3) .7093(2) .92144(9) .0301(6) Uani d . 1 . . C
H126 .8078 .6534 .9391 .036 Uiso calc R 1 . . H
C211 1.2674(3) .2035(2) .86730(9) .0245(5) Uani d . 1 . . C
C212 1.2999(3) .2409(2) .82289(10) .0399(8) Uani d . 1 . . C
H212 1.2787 .3095 .8141 .048 Uiso calc R 1 . . H
C213 1.3633(4) .1758(3) .79233(11) .0513(10) Uani d . 1 . . C
H213 1.3863 .2001 .7624 .062 Uiso calc R 1 . . H
C214 1.3937(3) .0745(3) .80511(11) .0466(8) Uani d . 1 . . C
H214 1.4372 .0303 .7839 .056 Uiso calc R 1 . . H
C215 1.3605(3) .0394(2) .84817(10) .0388(7) Uani d . 1 . . C
H215 1.3813 -.0296 .8566 .047 Uiso calc R 1 . . H
C216 1.2970(3) .1025(2) .88008(9) .0305(6) Uani d . 1 . . C
H216 1.2743 .0772 .9099 .037 Uiso calc R 1 . . H
C221 1.3098(3) .3760(2) .93001(9) .0251(6) Uani d . 1 . . C
C222 1.4404(3) .3571(2) .92423(9) .0298(6) Uani d . 1 . . C
H222 1.4685 .3032 .9042 .036 Uiso calc R 1 . . H
C223 1.5301(3) .4164(2) .94754(10) .0352(7) Uani d . 1 . . C
H223 1.6201 .4029 .9436 .042 Uiso calc R 1 . . H
C224 1.4914(3) .4942(3) .97617(10) .0423(8) Uani d . 1 . . C
H224 1.5545 .5345 .9920 .051 Uiso calc R 1 . . H
C225 1.3614(3) .5148(3) .98232(12) .0491(9) Uani d . 1 . . C
H225 1.3349 .5693 1.0022 .059 Uiso calc R 1 . . H
C226 1.2692(3) .4558(2) .95945(11) .0397(7) Uani d . 1 . . C
H226 1.1794 .4693 .9637 .048 Uiso calc R 1 . . H

loop_
_atom_site_aniso_label
_atom_site_aniso_U_11
_atom_site_aniso_U_22
_atom_site_aniso_U_33
_atom_site_aniso_U_12
_atom_site_aniso_U_13
_atom_site_aniso_U_23
I1 .02670(8) .03420(10) .02314(8) .00227(7) .00374(7) -.00260(7)
I2 .03763(10) .03190(10) .02819(9) .00301(8) -.00024(7) .00211(7)
P1 .0237(4) .0222(3) .0207(3) .0025(3) .0001(3) .0000(3)
P2 .0208(3) .0232(3) .0202(3) .0038(3) -.0006(3) -.0003(3)
O1 .0275(9) .0198(9) .0238(9) .0014(8) -.0040(7) -.0014(7)
O2 .0201(9) .0240(10) .0248(9) .0017(8) -.0037(8) .0006(7)
O3 .0293(11) .0227(10) .0296(10) .0019(8) -.0063(8) -.0029(8)
O4 .0304(11) .0305(11) .0376(12) -.0064(9) .0027(9) .0004(9)
O5 .0481(13) .0398(11) .0257(10) -.0005(10) -.0113(9) -.0047(8)
O6 .0240(9) .0274(9) .0317(9) .0064(8) -.0046(8) .0022(8)
C1 .0223(13) .0225(13) .0236(12) -.0014(10) -.0039(10) -.0053(10)
C2 .0173(12) .0230(13) .0221(13) .0013(10) -.0031(10) -.0016(10)
C3 .0271(16) .0212(13) .0246(13) .0036(11) -.0033(11) -.0024(11)
C4 .0281(14) .0259(14) .0291(14) -.0022(12) -.0058(12) -.0056(11)
C5 .0284(15) .0309(15) .0325(15) -.0017(12) -.0078(12) -.0050(12)
C6 .0228(13) .0250(14) .0255(13) .0041(11) -.0024(10) -.0012(10)
C10 .0344(16) .0380(17) .0212(13) .0040(13) .0036(12) .0020(12)
C20 .0315(15) .0313(14) .0180(12) .0020(12) .0014(11) .0028(10)
C31 .0457(19) .0220(15) .054(2) .0057(14) -.0156(16) -.0078(14)
C41 .048(2) .0391(19) .069(3) -.0022(17) .0160(19) .0140(18)
C51 .080(3) .0404(19) .0392(19) .0116(18) -.0310(18) -.0115(15)
C61 .0233(15) .0404(18) .0480(18) .0108(13) -.0056(13) .0014(13)
C111 .0239(14) .0237(14) .0263(14) -.0030(11) .0006(12) .0006(11)
C112 .0267(16) .0354(17) .0477(18) -.0040(13) .0028(14) -.0079(14)
C113 .0402(19) .0441(19) .051(2) -.0126(15) .0094(15) -.0225(16)
C114 .0307(17) .056(2) .047(2) -.0151(15) .0033(15) -.0107(17)
C115 .0239(16) .057(2) .059(2) .0009(15) .0021(15) -.0150(18)
C116 .0307(17) .0387(17) .0411(18) .0029(14) -.0013(14) -.0139(14)
C121 .0201(13) .0230(13) .0269(14) .0017(10) .0030(11) -.0020(11)
C122 .0276(15) .0293(15) .0331(15) .0045(12) .0014(12) .0048(11)
C123 .0311(16) .0255(16) .051(2) .0039(12) .0032(14) .0032(14)
C124 .0277(17) .0297(16) .0498(19) -.0007(12) .0066(13) -.0117(14)
C125 .0364(17) .0371(17) .0344(16) -.0070(14) .0065(13) -.0045(13)
C126 .0303(15) .0328(15) .0272(14) .0016(13) .0002(12) .0016(11)
C211 .0246(13) .0267(14) .0223(13) .0040(12) .0018(11) -.0043(10)
C212 .058(2) .0289(16) .0330(16) .0017(15) .0093(15) .0025(13)
C213 .075(3) .049(2) .0305(17) -.0009(18) .0240(17) -.0037(15)
C214 .051(2) .0430(19) .0462(19) .0079(17) .0151(17) -.0117(15)
C215 .0406(18) .0325(16) .0434(17) .0129(13) -.0028(13) -.0055(14)
C216 .0333(16) .0341(16) .0239(14) .0079(13) -.0021(12) -.0009(11)
C221 .0230(14) .0291(15) .0234(14) .0015(11) -.0057(11) .0013(11)
C222 .0219(14) .0403(17) .0273(14) .0024(12) .0002(11) -.0024(12)
C223 .0252(15) .0508(19) .0295(15) .0005(14) -.0028(12) .0054(14)
C224 .0343(16) .054(2) .0384(16) -.0119(15) -.0123(13) -.0057(16)
C225 .0423(19) .048(2) .057(2) -.0026(15) -.0061(15) -.0256(17)
C226 .0273(15) .0426(17) .0493(18) .0033(14) -.0046(13) -.0191(15)

loop_
_atom_type_symbol
_atom_type_description
_atom_type_scat_dispersion_real
_atom_type_scat_dispersion_imag
_atom_type_scat_source
C C .0033 .0016 'International Tables Vol C Tables 4.2.6.8 and 6.1.1.4'
H H .0000 .0000 'International Tables Vol C Tables 4.2.6.8 and 6.1.1.4'
O O .0106 .0060 'International Tables Vol C Tables 4.2.6.8 and 6.1.1.4'
P P .1023 .0942 'International Tables Vol C Tables 4.2.6.8 and 6.1.1.4'
I I -.4742 1.8119 'International Tables Vol C Tables 4.2.6.8 and 6.1.1.4'

loop_
_geom_angle_atom_site_label_1
_geom_angle_atom_site_label_2
_geom_angle_atom_site_label_3
_geom_angle
_geom_angle_publ_flag
O1 P1 C121 112.52(12) y
O1 P1 C111 102.88(11) y
C121 P1 C111 106.18(13) y
O1 P1 C10 112.71(12) y
C121 P1 C10 112.16(13) y
C111 P1 C10 109.75(14) y
O2 P2 C20 114.85(12) y
O2 P2 C211 108.86(11) y
C20 P2 C211 112.92(13) y
O2 P2 C221 104.70(11) y
C20 P2 C221 106.23(13) y
C211 P2 C221 108.78(13) y
C1 O1 P1 126.88(15) y
C2 O2 P2 126.96(16) y
C3 O3 C31 113.9(2) y
C4 O4 C41 115.8(2) y
C5 O5 C51 113.4(3) y
C6 O6 C61 112.6(2) y
O1 C1 C6 110.3(2) y
O1 C1 C2 107.19(19) y
C6 C1 C2 108.4(2) y
O1 C1 H1 110.3 n
C6 C1 H1 110.3 n
C2 C1 H1 110.3 n
O2 C2 C1 106.8(2) y
O2 C2 C3 111.9(2) n
C1 C2 C3 108.3(2) n
O2 C2 H2 109.9 n
C1 C2 H2 109.9 n
C3 C2 H2 109.9 n
O3 C3 C4 113.2(2) n
O3 C3 C2 106.4(2) n
C4 C3 C2 109.1(2) n
O3 C3 H3 109.4 n
C4 C3 H3 109.4 n
C2 C3 H3 109.4 n
O4 C4 C3 111.2(2) n
O4 C4 C5 106.3(2) n
C3 C4 C5 110.3(2) n
O4 C4 H4 109.6 n
C3 C4 H4 109.6 n
C5 C4 H4 109.6 n
O5 C5 C6 107.8(2) n
O5 C5 C4 111.2(2) n
C6 C5 C4 109.3(2) n
O5 C5 H5 109.5 n
C6 C5 H5 109.5 n
C4 C5 H5 109.5 n
O6 C6 C1 107.0(2) n
O6 C6 C5 113.1(2) n
C1 C6 C5 110.4(2) n
O6 C6 H6 108.8 n
C1 C6 H6 108.8 n
C5 C6 H6 108.8 n
P1 C10 H10A 109.5 n
P1 C10 H10B 109.5 n
H10A C10 H10B 109.5 n
P1 C10 H10C 109.5 n
H10A C10 H10C 109.5 n
H10B C10 H10C 109.5 n
P2 C20 H20A 109.5 n
P2 C20 H20B 109.5 n
H20A C20 H20B 109.5 n
P2 C20 H20C 109.5 n
H20A C20 H20C 109.5 n
H20B C20 H20C 109.5 n
O3 C31 H31A 109.5 n
O3 C31 H31B 109.5 n
H31A C31 H31B 109.5 n
O3 C31 H31C 109.5 n
H31A C31 H31C 109.5 n
H31B C31 H31C 109.5 n
O4 C41 H41A 109.5 n
O4 C41 H41B 109.5 n
H41A C41 H41B 109.5 n
O4 C41 H41C 109.5 n
H41A C41 H41C 109.5 n
H41B C41 H41C 109.5 n
O5 C51 H51A 109.5 n
O5 C51 H51B 109.5 n
H51A C51 H51B 109.5 n
O5 C51 H51C 109.5 n
H51A C51 H51C 109.5 n
H51B C51 H51C 109.5 n
O6 C61 H61A 109.5 n
O6 C61 H61B 109.5 n
H61A C61 H61B 109.5 n
O6 C61 H61C 109.5 n
H61A C61 H61C 109.5 n
H61B C61 H61C 109.5 n
C116 C111 C112 120.1(3) n
C116 C111 P1 118.2(2) n
C112 C111 P1 121.7(2) n
C113 C112 C111 119.9(3) n
C113 C112 H112 120.1 n
C111 C112 H112 120.1 n
C114 C113 C112 120.2(3) n
C114 C113 H113 119.9 n
C112 C113 H113 119.9 n
C113 C114 C115 120.4(3) n
C113 C114 H114 119.8 n
C115 C114 H114 119.8 n
C114 C115 C116 120.4(3) n
C114 C115 H115 119.8 n
C116 C115 H115 119.8 n
C111 C116 C115 119.0(3) n
C111 C116 H116 120.5 n
C115 C116 H116 120.5 n
C122 C121 C126 120.5(3) n
C122 C121 P1 119.6(2) n
C126 C121 P1 119.2(2) n
C123 C122 C121 119.8(3) n
C123 C122 H122 120.1 n
C121 C122 H122 120.1 n
C122 C123 C124 119.9(3) n
C122 C123 H123 120.0 n
C124 C123 H123 120.0 n
C125 C124 C123 120.1(3) n
C125 C124 H124 120.0 n
C123 C124 H124 120.0 n
C126 C125 C124 120.8(3) n
C126 C125 H125 119.6 n
C124 C125 H125 119.6 n
C125 C126 C121 118.9(3) n
C125 C126 H126 120.6 n
C121 C126 H126 120.6 n
C216 C211 C212 120.8(3) n
C216 C211 P2 122.3(2) n
C212 C211 P2 117.0(2) n
C213 C212 C211 118.8(3) n
C213 C212 H212 120.6 n
C211 C212 H212 120.6 n
C212 C213 C214 120.7(3) n
C212 C213 H213 119.7 n
C214 C213 H213 119.7 n
C215 C214 C213 119.7(3) n
C215 C214 H214 120.1 n
C213 C214 H214 120.1 n
C214 C215 C216 121.5(3) n
C214 C215 H215 119.3 n
C216 C215 H215 119.3 n
C211 C216 C215 118.6(3) n
C211 C216 H216 120.7 n
C215 C216 H216 120.7 n
C222 C221 C226 119.8(3) n
C222 C221 P2 121.2(2) n
C226 C221 P2 118.6(2) n
C223 C222 C221 119.8(3) n
C223 C222 H222 120.1 n
C221 C222 H222 120.1 n
C224 C223 C222 120.8(3) n
C224 C223 H223 119.6 n
C222 C223 H223 119.6 n
C223 C224 C225 120.4(3) n
C223 C224 H224 119.8 n
C225 C224 H224 119.8 n
C224 C225 C226 119.9(3) n
C224 C225 H225 120.0 n
C226 C225 H225 120.0 n
C225 C226 C221 119.3(3) n
C225 C226 H226 120.3 n
C221 C226 H226 120.3 n

loop_
_geom_bond_atom_site_label_1
_geom_bond_atom_site_label_2
_geom_bond_site_symmetry_2
_geom_bond_distance
_geom_bond_publ_flag
P1 O1 . 1.573(2) y
P1 C121 . 1.784(3) y
P1 C111 . 1.788(3) y
P1 C10 . 1.788(3) y
P2 O2 . 1.5796(18) y
P2 C20 . 1.779(3) y
P2 C211 . 1.783(3) y
P2 C221 . 1.794(3) y
O1 C1 . 1.456(3) y
O2 C2 . 1.449(3) y
O3 C3 . 1.424(3) y
O3 C31 . 1.437(3) y
O4 C4 . 1.428(3) y
O4 C41 . 1.433(4) y
O5 C5 . 1.425(3) n
O5 C51 . 1.433(4) n
O6 C6 . 1.426(3) n
O6 C61 . 1.428(3) n
C1 C6 . 1.514(4) y
C1 C2 . 1.528(3) y
C1 H1 . 1.0000 n
C2 C3 . 1.538(4) n
C2 H2 . 1.0000 n
C3 C4 . 1.525(4) n
C3 H3 . 1.0000 n
C4 C5 . 1.532(4) n
C4 H4 . 1.0000 n
C5 C6 . 1.527(4) n
C5 H5 . 1.0000 n
C6 H6 . 1.0000 n
C10 H10A . .9800 n
C10 H10B . .9800 n
C10 H10C . .9800 n
C20 H20A . .9800 n
C20 H20B . .9800 n
C20 H20C . .9800 n
C31 H31A . .9800 n
C31 H31B . .9800 n
C31 H31C . .9800 n
C41 H41A . .9800 n
C41 H41B . .9800 n
C41 H41C . .9800 n
C51 H51A . .9800 n
C51 H51B . .9800 n
C51 H51C . .9800 n
C61 H61A . .9800 n
C61 H61B . .9800 n
C61 H61C . .9800 n
C111 C116 . 1.384(4) n
C111 C112 . 1.397(4) n
C112 C113 . 1.373(4) n
C112 H112 . .9500 n
C113 C114 . 1.368(5) n
C113 H113 . .9500 n
C114 C115 . 1.381(5) n
C114 H114 . .9500 n
C115 C116 . 1.388(4) n
C115 H115 . .9500 n
C116 H116 . .9500 n
C121 C122 . 1.394(4) n
C121 C126 . 1.405(4) n
C122 C123 . 1.378(4) n
C122 H122 . .9500 n
C123 C124 . 1.392(4) n
C123 H123 . .9500 n
C124 C125 . 1.391(4) n
C124 H124 . .9500 n
C125 C126 . 1.375(4) n
C125 H125 . .9500 n
C126 H126 . .9500 n
C211 C216 . 1.392(4) n
C211 C212 . 1.409(4) n
C212 C213 . 1.383(4) n
C212 H212 . .9500 n
C213 C214 . 1.398(5) n
C213 H213 . .9500 n
C214 C215 . 1.365(4) n
C214 H214 . .9500 n
C215 C216 . 1.394(4) n
C215 H215 . .9500 n
C216 H216 . .9500 n
C221 C222 . 1.378(4) n
C221 C226 . 1.401(4) n
C222 C223 . 1.377(4) n
C222 H222 . .9500 n
C223 C224 . 1.362(4) n
C223 H223 . .9500 n
C224 C225 . 1.378(4) n
C224 H224 . .9500 n
C225 C226 . 1.386(4) n
C225 H225 . .9500 n
C226 H226 . .9500 n

loop_
_geom_hbond_atom_site_label_D
_geom_hbond_atom_site_label_H
_geom_hbond_atom_site_label_A
_geom_hbond_site_symmetry_A
_geom_hbond_distance_DH
_geom_hbond_distance_HA
_geom_hbond_distance_DA
_geom_hbond_angle_DHA
_geom_hbond_publ_flag
C10 H10A I2 1_655 .98 2.976 3.954(3) 176 y
C212 H212 I2 1_655 .95 2.897 3.795(3) 158 y
C216 H216 I1 4_557 .95 3.020 3.799(3) 140 y

loop_
_geom_torsion_atom_site_label_1
_geom_torsion_atom_site_label_2
_geom_torsion_atom_site_label_3
_geom_torsion_atom_site_label_4
_geom_torsion
_geom_torsion_publ_flag
C121 P1 O1 C1 101.7(2) y
C111 P1 O1 C1 -144.5(2) y
C10 P1 O1 C1 -26.4(2) y
C20 P2 O2 C2 -28.6(2) y
C211 P2 O2 C2 99.1(2) y
C221 P2 O2 C2 -144.7(2) y
P1 O1 C1 C6 -74.6(3) y
P1 O1 C1 C2 167.71(17) y
P2 O2 C2 C1 174.48(15) y
P2 O2 C2 C3 -67.2(3) y
O1 C1 C2 O2 -57.4(2) y
C6 C1 C2 O2 -176.35(19) y
O1 C1 C2 C3 -178.0(2) n
C6 C1 C2 C3 63.0(3) y
C31 O3 C3 C4 80.8(3) y
C31 O3 C3 C2 -159.5(2) n
O2 C2 C3 O3 58.3(3) n
C1 C2 C3 O3 175.8(2) n
O2 C2 C3 C4 -179.3(2) n
C1 C2 C3 C4 -61.8(3) n
C41 O4 C4 C3 -92.0(3) y
C41 O4 C4 C5 147.9(3) y
O3 C3 C4 O4 59.8(3) n
C2 C3 C4 O4 -58.4(3) n
O3 C3 C4 C5 177.5(2) n
C2 C3 C4 C5 59.3(3) n
C51 O5 C5 C6 -148.5(2) y
C51 O5 C5 C4 91.7(3) y
O4 C4 C5 O5 -177.8(2) n
C3 C4 C5 O5 61.5(3) n
O4 C4 C5 C6 63.4(3) n
C3 C4 C5 C6 -57.3(3) n
C61 O6 C6 C1 -156.9(2) n
C61 O6 C6 C5 81.3(3) n
O1 C1 C6 O6 57.4(2) n
C2 C1 C6 O6 174.43(19) n
O1 C1 C6 C5 -179.1(2) n
C2 C1 C6 C5 -62.1(3) n
O5 C5 C6 O6 57.8(3) n
C4 C5 C6 O6 178.7(2) n
O5 C5 C6 C1 -62.1(3) n
C4 C5 C6 C1 58.9(3) n
O1 P1 C111 C116 52.9(3) n
C121 P1 C111 C116 171.3(2) n
C10 P1 C111 C116 -67.3(3) y
O1 P1 C111 C112 -128.8(2) n
C121 P1 C111 C112 -10.4(3) n
C10 P1 C111 C112 111.0(2) n
C116 C111 C112 C113 -1.7(5) n
P1 C111 C112 C113 -180.0(2) n
C111 C112 C113 C114 -.7(5) n
C112 C113 C114 C115 2.2(5) n
C113 C114 C115 C116 -1.3(6) n
C112 C111 C116 C115 2.6(5) n
P1 C111 C116 C115 -179.1(3) n
C114 C115 C116 C111 -1.1(5) n
O1 P1 C121 C122 -149.6(2) n
C111 P1 C121 C122 98.6(2) n
C10 P1 C121 C122 -21.3(3) n
O1 P1 C121 C126 39.6(3) n
C111 P1 C121 C126 -72.2(3) n
C10 P1 C121 C126 168.0(2) n
C126 C121 C122 C123 1.9(4) n
P1 C121 C122 C123 -168.8(2) n
C121 C122 C123 C124 -.7(5) n
C122 C123 C124 C125 -1.0(5) n
C123 C124 C125 C126 1.5(5) n
C124 C125 C126 C121 -.4(5) n
C122 C121 C126 C125 -1.3(4) n
P1 C121 C126 C125 169.3(2) n
O2 P2 C211 C216 -145.8(2) n
C20 P2 C211 C216 -17.0(3) y
C221 P2 C211 C216 100.7(3) n
O2 P2 C211 C212 35.0(3) n
C20 P2 C211 C212 163.8(2) y
C221 P2 C211 C212 -78.5(3) n
C216 C211 C212 C213 -.8(5) n
P2 C211 C212 C213 178.4(3) n
C211 C212 C213 C214 .5(6) n
C212 C213 C214 C215 .0(6) n
C213 C214 C215 C216 -.2(5) n
C212 C211 C216 C215 .6(4) n
P2 C211 C216 C215 -178.6(2) n
C214 C215 C216 C211 -.1(5) n
O2 P2 C221 C222 -127.0(2) y
C20 P2 C221 C222 111.0(2) n
C211 P2 C221 C222 -10.8(3) n
O2 P2 C221 C226 60.1(3) y
C20 P2 C221 C226 -61.8(3) n
C211 P2 C221 C226 176.4(2) n
C226 C221 C222 C223 .2(4) n
P2 C221 C222 C223 -172.6(2) n
C221 C222 C223 C224 -.3(4) n
C222 C223 C224 C225 .1(5) n
C223 C224 C225 C226 .3(5) n
C224 C225 C226 C221 -.4(5) n
C222 C221 C226 C225 .2(5) n
P2 C221 C226 C225 173.1(3) n
